data_7245801
loop_
_publ_author_name
'Umar, Q.'
'Huang, Y.'
'Nazeer, A.'
'Yin, H.'
'Zhang, J. C.'
'Luo, M.'
'Meng, X. G.'

_publ_section_title
;
 Synthesis, characterization and anticancer activities of Zn2+, Cu2+, Co2+
 and Ni2+ complexes involving chiral amino alcohols
;
_journal_issue 49
_journal_name_full 'RSC Advances'
_journal_page_first 32119
_journal_page_last 32128
_journal_paper_doi 10.1039/D2RA05576G
_journal_volume 12
_journal_year 2022
_chemical_absolute_configuration ad
_chemical_formula_sum 'C36 H98 Co3 N6 O17.5'
_chemical_formula_weight 1071.99
_space_group_crystal_system monoclinic
_space_group_IT_number 5
_space_group_name_Hall 'C 2y'
_space_group_name_H-M_alt 'C 1 2 1'
_atom_sites_solution_hydrogens mixed
_audit_creation_method SHELXL-2013
_audit_update_record
;
2022-03-12 deposited with the CCDC.	2022-10-27 downloaded from the CCDC.
;
_cell_angle_alpha 90
_cell_angle_beta 109.2870(10)
_cell_angle_gamma 90
_cell_formula_units_Z 4
_cell_length_a 24.5160(11)
_cell_length_b 13.4214(6)
_cell_length_c 17.9973(6)
_cell_measurement_reflns_used 9897
_cell_measurement_temperature 293(2)
_cell_measurement_theta_max 52.448
_cell_measurement_theta_min 4.566
_cell_volume 5589.5(4)
_computing_cell_refinement 'Bruker SAINT'
_computing_data_collection 'Bruker APEX2'
_computing_data_reduction 'Bruker SAINT'
_computing_molecular_graphics 'Bruker SHELXTL'
_computing_publication_material 'Bruker SHELXTL'
_computing_structure_refinement 'SHELXL-2013 (Sheldrick, 2013)'
_computing_structure_solution 'SHELXS-97 (Sheldrick 2008)'
_diffrn_ambient_temperature 293(2)
_diffrn_measured_fraction_theta_full 0.998
_diffrn_measured_fraction_theta_max 0.998
_diffrn_measurement_device_type 'Bruker APEX-II CCD'
_diffrn_measurement_method '\f and \w scans'
_diffrn_radiation_type MoK\a
_diffrn_radiation_wavelength 0.71073
_diffrn_reflns_av_R_equivalents 0.0563
_diffrn_reflns_av_unetI/netI 0.0565
_diffrn_reflns_Laue_measured_fraction_full 0.998
_diffrn_reflns_Laue_measured_fraction_max 0.998
_diffrn_reflns_limit_h_max 29
_diffrn_reflns_limit_h_min -29
_diffrn_reflns_limit_k_max 16
_diffrn_reflns_limit_k_min -16
_diffrn_reflns_limit_l_max 21
_diffrn_reflns_limit_l_min -21
_diffrn_reflns_number 41240
_diffrn_reflns_point_group_measured_fraction_full 0.999
_diffrn_reflns_point_group_measured_fraction_max 0.999
_diffrn_reflns_theta_full 25.242
_diffrn_reflns_theta_max 25.498
_diffrn_reflns_theta_min 2.283
_exptl_absorpt_coefficient_mu 0.944
_exptl_absorpt_correction_T_max 0.7456
_exptl_absorpt_correction_T_min 0.6534
_exptl_absorpt_correction_type multi-scan
_exptl_absorpt_process_details sadabs
_exptl_crystal_colour red
_exptl_crystal_density_diffrn 1.274
_exptl_crystal_description prismatic
_exptl_crystal_F_000 2308
_exptl_crystal_size_max 0.160
_exptl_crystal_size_mid 0.120
_exptl_crystal_size_min 0.100
_refine_diff_density_max 0.693
_refine_diff_density_min -0.473
_refine_diff_density_rms 0.069
_refine_ls_abs_structure_details
; 
 Flack x determined using 2839 quotients [(I+)-(I-)]/[(I+)+(I-)] 
 (Parsons and Flack (2004), Acta Cryst. A60, s61). 
;
_refine_ls_abs_structure_Flack 0.039(9)
_refine_ls_extinction_method none
_refine_ls_goodness_of_fit_ref 1.030
_refine_ls_hydrogen_treatment constr
_refine_ls_matrix_type full
_refine_ls_number_parameters 614
_refine_ls_number_reflns 10402
_refine_ls_number_restraints 99
_refine_ls_restrained_S_all 1.041
_refine_ls_R_factor_all 0.0845
_refine_ls_R_factor_gt 0.0540
_refine_ls_shift/su_max 0.028
_refine_ls_shift/su_mean 0.003
_refine_ls_structure_factor_coef Fsqd
_refine_ls_weighting_details 'w=1/[\s^2^(Fo^2^)+(0.0754P)^2^+4.6289P] where P=(Fo^2^+2Fc^2^)/3'
_refine_ls_weighting_scheme calc
_refine_ls_wR_factor_gt 0.1307
_refine_ls_wR_factor_ref 0.1515
_reflns_Friedel_coverage 0.913
_reflns_Friedel_fraction_full 0.999
_reflns_Friedel_fraction_max 0.999
_reflns_number_gt 7493
_reflns_number_total 10402
_reflns_threshold_expression 'I > 2\s(I)'
_cod_data_source_file d2ra05576g2.cif
_cod_data_source_block mo_dd21001_0m
_cod_original_sg_symbol_H-M 'C 2'
_cod_original_formula_sum 'C36 H98 Co3 N6 O17.50'
_cod_database_code 7245801
_shelx_space_group_comment
; 
The symmetry employed for this shelxl refinement is uniquely defined 
by the following loop, which should always be used as a source of 
symmetry information in preference to the above space-group names. 
They are only intended as comments. 
;
_shelx_estimated_absorpt_t_min 0.864
_shelx_estimated_absorpt_t_max 0.912
_shelxl_version_number 2013-4

loop_
_space_group_symop_operation_xyz
'x, y, z'
'-x, y, -z'
'x+1/2, y+1/2, z'
'-x+1/2, y+1/2, -z'

loop_
_atom_site_label
_atom_site_type_symbol
_atom_site_fract_x
_atom_site_fract_y
_atom_site_fract_z
_atom_site_U_iso_or_equiv
_atom_site_adp_type
_atom_site_occupancy
_atom_site_site_symmetry_order
_atom_site_calc_flag
_atom_site_refinement_flags_posn
_atom_site_refinement_flags_adp
_atom_site_refinement_flags_occupancy
_atom_site_disorder_assembly
_atom_site_disorder_group
Co1 Co 0.32423(4) 0.51571(7) 0.45408(5) 0.0404(2) Uani 1 1 d . . . . .
Co2 Co 0.35897(4) 0.51911(10) 0.60966(5) 0.0416(2) Uani 1 1 d . . . . .
Co3 Co 0.39849(4) 0.52826(8) 0.76473(5) 0.0476(3) Uani 1 1 d . . . . .
O1 O 0.2874(2) 0.4553(4) 0.5217(3) 0.0445(12) Uani 1 1 d . . . . .
H1 H 0.2889 0.3824 0.5211 0.053 Uiso 1 1 calc R U . . .
O2 O 0.3334(2) 0.6298(4) 0.5202(3) 0.0428(12) Uani 1 1 d . . . . .
H2D H 0.2964 0.6608 0.5165 0.051 Uiso 1 1 calc R U . . .
O3 O 0.3960(2) 0.4697(4) 0.5277(3) 0.0450(13) Uani 1 1 d . . . . .
H3D H 0.4287 0.5113 0.5272 0.054 Uiso 1 1 calc R U . . .
O4 O 0.4307(2) 0.5814(4) 0.6908(3) 0.0479(13) Uani 1 1 d . . . . .
H4 H 0.4661 0.5461 0.6925 0.057 Uiso 1 1 calc R U . . .
O5 O 0.3256(2) 0.5726(4) 0.6948(3) 0.0491(13) Uani 1 1 d . . . . .
H5 H 0.3221 0.6453 0.6937 0.059 Uiso 1 1 calc R U . . .
O6 O 0.3844(2) 0.4115(4) 0.7014(3) 0.0506(14) Uani 1 1 d . . . . .
H6 H 0.3520 0.3716 0.7057 0.061 Uiso 1 1 calc R U . . .
N1 N 0.2481(3) 0.5552(5) 0.3873(3) 0.0464(16) Uani 1 1 d . . . . .
H1D H 0.2432 0.6265 0.3916 0.056 Uiso 1 1 calc R U . . .
H1E H 0.2432 0.5398 0.3329 0.056 Uiso 1 1 calc R U . . .
N2 N 0.3632(3) 0.5922(5) 0.3949(4) 0.0487(16) Uani 1 1 d . . . . .
H2A H 0.4032 0.5714 0.4089 0.058 Uiso 1 1 calc R U . . .
H2B H 0.3445 0.5816 0.3389 0.058 Uiso 1 1 calc R U . . .
N3 N 0.3227(3) 0.3921(5) 0.3973(4) 0.0486(16) Uani 1 1 d . . . . .
H3A H 0.2961 0.3453 0.4080 0.058 Uiso 1 1 calc R U . . .
H3B H 0.3102 0.4046 0.3411 0.058 Uiso 1 1 calc R U . . .
N4 N 0.4149(3) 0.6574(5) 0.8152(4) 0.0562(18) Uani 1 1 d . . . . .
H4A H 0.3798 0.6969 0.8014 0.067 Uiso 1 1 calc R U . . .
H4B H 0.4291 0.6492 0.8720 0.067 Uiso 1 1 calc R U . . .
N5 N 0.3573(3) 0.4784(6) 0.8324(4) 0.0585(19) Uani 1 1 d . . . . .
H5D H 0.3556 0.4062 0.8304 0.070 Uiso 1 1 calc R U . . .
H5E H 0.3768 0.4986 0.8864 0.070 Uiso 1 1 calc R U . . .
N6 N 0.4720(3) 0.4681(5) 0.8256(4) 0.0510(16) Uani 1 1 d . . . . .
H6D H 0.5033 0.5000 0.8131 0.061 Uiso 1 1 calc R U . . .
H6E H 0.4786 0.4764 0.8815 0.061 Uiso 1 1 calc R U . . .
C1 C 0.2303(3) 0.4927(6) 0.5013(4) 0.052(2) Uani 1 1 d . . . . .
H1A H 0.2306 0.5578 0.5249 0.062 Uiso 1 1 calc R U . . .
H1B H 0.2069 0.4484 0.5210 0.062 Uiso 1 1 calc R U . . .
C2 C 0.2045(3) 0.5007(6) 0.4123(4) 0.051(2) Uani 1 1 d . . . . .
H2 H 0.2012 0.4332 0.3906 0.062 Uiso 1 1 calc R U . . .
C3 C 0.1448(4) 0.5490(7) 0.3820(5) 0.064(2) Uani 1 1 d . . . . .
H3 H 0.1476 0.6154 0.4056 0.077 Uiso 1 1 calc R U . . .
C4 C 0.1257(4) 0.5615(8) 0.2925(6) 0.075(3) Uani 1 1 d . . . . .
H4C H 0.1465 0.6158 0.2797 0.112 Uiso 1 1 calc R U . . .
H4D H 0.0850 0.5753 0.2725 0.112 Uiso 1 1 calc R U . . .
H4E H 0.1336 0.5013 0.2691 0.112 Uiso 1 1 calc R U . . .
C5 C 0.1012(4) 0.4910(9) 0.4048(8) 0.097(4) Uani 1 1 d . . . . .
H5A H 0.1075 0.4211 0.3997 0.145 Uiso 1 1 calc R U . . .
H5B H 0.0632 0.5086 0.3711 0.145 Uiso 1 1 calc R U . . .
H5C H 0.1049 0.5058 0.4584 0.145 Uiso 1 1 calc R U . . .
C6 C 0.3723(4) 0.6980(6) 0.5032(5) 0.053(2) Uani 1 1 d . . . . .
H6A H 0.4120 0.6780 0.5304 0.063 Uiso 1 1 calc R U . . .
H6B H 0.3667 0.7644 0.5206 0.063 Uiso 1 1 calc R U . . .
C7 C 0.3601(4) 0.6973(6) 0.4141(5) 0.048(2) Uani 1 1 d . . . . .
H7 H 0.3200 0.7191 0.3890 0.058 Uiso 1 1 calc R U . . .
C8 C 0.3988(5) 0.7665(8) 0.3851(6) 0.075(3) Uani 1 1 d . . . . .
H8 H 0.4387 0.7422 0.4050 0.090 Uiso 1 1 calc R U . . .
C9 C 0.3773(8) 0.7626(11) 0.2954(9) 0.144(7) Uani 1 1 d . . . . .
H9A H 0.3886 0.7005 0.2783 0.216 Uiso 1 1 calc R U . . .
H9B H 0.3939 0.8167 0.2752 0.216 Uiso 1 1 calc R U . . .
H9C H 0.3360 0.7681 0.2761 0.216 Uiso 1 1 calc R U . . .
C10 C 0.3976(9) 0.8668(11) 0.4060(11) 0.170(9) Uani 1 1 d . . . . .
H10A H 0.3885 0.9075 0.3597 0.256 Uiso 1 1 calc R U . . .
H10B H 0.4347 0.8855 0.4420 0.256 Uiso 1 1 calc R U . . .
H10C H 0.3687 0.8761 0.4307 0.256 Uiso 1 1 calc R U . . .
C11 C 0.4043(4) 0.3681(6) 0.5128(5) 0.056(2) Uani 1 1 d . . . . .
H11A H 0.3837 0.3259 0.5384 0.067 Uiso 1 1 calc R U . . .
H11B H 0.4450 0.3515 0.5335 0.067 Uiso 1 1 calc R U . . .
C12 C 0.3814(4) 0.3513(6) 0.4240(5) 0.054(2) Uani 1 1 d . . . . .
H12 H 0.4054 0.3884 0.3994 0.065 Uiso 1 1 calc R U . . .
C13 C 0.3816(7) 0.2347(12) 0.4021(9) 0.146(5) Uani 1 1 d . U . . .
H13 H 0.3546 0.1975 0.4213 0.175 Uiso 1 1 calc R U . . .
C14 C 0.3617(7) 0.2327(12) 0.3114(9) 0.152(6) Uani 1 1 d . U . . .
H14A H 0.3203 0.2365 0.2908 0.228 Uiso 1 1 calc R U . . .
H14B H 0.3743 0.1718 0.2942 0.228 Uiso 1 1 calc R U . . .
H14C H 0.3780 0.2884 0.2928 0.228 Uiso 1 1 calc R U . . .
C15 C 0.4408(8) 0.1921(15) 0.4347(12) 0.180(7) Uani 1 1 d . U . . .
H15A H 0.4688 0.2430 0.4370 0.271 Uiso 1 1 calc R U . . .
H15B H 0.4451 0.1388 0.4015 0.271 Uiso 1 1 calc R U . . .
H15C H 0.4467 0.1669 0.4867 0.271 Uiso 1 1 calc R U . . .
C16 C 0.4406(4) 0.6857(6) 0.7027(5) 0.051(2) Uani 1 1 d . . . . .
H16A H 0.4057 0.7221 0.6748 0.061 Uiso 1 1 calc R U . . .
H16B H 0.4708 0.7065 0.6823 0.061 Uiso 1 1 calc R U . . .
C17 C 0.4584(4) 0.7085(6) 0.7896(5) 0.054(2) Uani 1 1 d . . . . .
H17 H 0.4960 0.6773 0.8158 0.064 Uiso 1 1 calc R U . . .
C18 C 0.4633(4) 0.8208(7) 0.8103(5) 0.066(3) Uani 1 1 d . . . . .
H18 H 0.4258 0.8520 0.7836 0.080 Uiso 1 1 calc R U . . .
C19 C 0.5075(5) 0.8704(9) 0.7826(7) 0.094(4) Uani 1 1 d . . . . .
H19A H 0.5437 0.8357 0.8033 0.141 Uiso 1 1 calc R U . . .
H19B H 0.5123 0.9382 0.8005 0.141 Uiso 1 1 calc R U . . .
H19C H 0.4950 0.8691 0.7261 0.141 Uiso 1 1 calc R U . . .
C20 C 0.4785(6) 0.8384(10) 0.8968(7) 0.111(5) Uani 1 1 d . . . . .
H20A H 0.4469 0.8178 0.9136 0.166 Uiso 1 1 calc R U . . .
H20B H 0.4859 0.9080 0.9078 0.166 Uiso 1 1 calc R U . . .
H20C H 0.5123 0.8007 0.9246 0.166 Uiso 1 1 calc R U . . .
C21 C 0.2806(3) 0.5254(8) 0.7147(4) 0.0545(18) Uani 1 1 d . . . . .
H21A H 0.2747 0.4585 0.6932 0.065 Uiso 1 1 calc R U . . .
H21B H 0.2450 0.5625 0.6927 0.065 Uiso 1 1 calc R U . . .
C22 C 0.2972(3) 0.5214(8) 0.8032(4) 0.0561(18) Uani 1 1 d . . . . .
H22 H 0.2986 0.5896 0.8232 0.067 Uiso 1 1 calc R U . . .
C23 C 0.2549(4) 0.4585(8) 0.8340(6) 0.072(3) Uani 1 1 d . . . . .
H23 H 0.2519 0.3917 0.8110 0.086 Uiso 1 1 calc R U . . .
C24 C 0.1956(5) 0.5042(11) 0.8075(7) 0.099(4) Uani 1 1 d . . . . .
H24A H 0.1985 0.5738 0.8203 0.149 Uiso 1 1 calc R U . . .
H24B H 0.1721 0.4717 0.8336 0.149 Uiso 1 1 calc R U . . .
H24C H 0.1783 0.4961 0.7516 0.149 Uiso 1 1 calc R U . . .
C25 C 0.2775(5) 0.4478(10) 0.9234(6) 0.096(4) Uani 1 1 d . . . . .
H25A H 0.2860 0.5126 0.9471 0.145 Uiso 1 1 calc R U . . .
H25B H 0.3119 0.4080 0.9387 0.145 Uiso 1 1 calc R U . . .
H25C H 0.2486 0.4162 0.9406 0.145 Uiso 1 1 calc R U . . .
C26 C 0.4362(4) 0.3568(7) 0.7177(5) 0.056(2) Uani 1 1 d . . . . .
H26A H 0.4595 0.3847 0.6885 0.067 Uiso 1 1 calc R U . . .
H26B H 0.4275 0.2881 0.7013 0.067 Uiso 1 1 calc R U . . .
C27 C 0.4696(4) 0.3607(6) 0.8055(5) 0.058(2) Uani 1 1 d . . . . .
H27 H 0.4470 0.3261 0.8336 0.069 Uiso 1 1 calc R U . . .
C28 C 0.5299(4) 0.3145(7) 0.8298(6) 0.065(2) Uani 1 1 d . . . . .
H28 H 0.5515 0.3488 0.8004 0.078 Uiso 1 1 calc R U . . .
C29 C 0.5633(5) 0.3299(10) 0.9189(7) 0.105(4) Uani 1 1 d . . . . .
H29A H 0.5414 0.3024 0.9494 0.157 Uiso 1 1 calc R U . . .
H29B H 0.5692 0.3998 0.9299 0.157 Uiso 1 1 calc R U . . .
H29C H 0.6001 0.2970 0.9326 0.157 Uiso 1 1 calc R U . . .
C30 C 0.5275(5) 0.2034(8) 0.8081(8) 0.099(4) Uani 1 1 d . . . . .
H30A H 0.5011 0.1696 0.8288 0.149 Uiso 1 1 calc R U . . .
H30B H 0.5653 0.1747 0.8301 0.149 Uiso 1 1 calc R U . . .
H30C H 0.5146 0.1965 0.7519 0.149 Uiso 1 1 calc R U . . .
O7 O 0.2479(4) 0.4554(6) 0.2327(4) 0.096(2) Uani 1 1 d . . . . .
O8 O 0.3265(4) 0.5271(12) 0.2351(5) 0.155(5) Uani 1 1 d . . . . .
C31 C 0.2862(5) 0.4697(10) 0.2045(6) 0.085(3) Uani 1 1 d . . . . .
C32 C 0.2873(6) 0.4124(12) 0.1326(7) 0.119(5) Uani 1 1 d . . . . .
H32A H 0.2997 0.3453 0.1475 0.178 Uiso 1 1 calc R U . . .
H32B H 0.3137 0.4439 0.1106 0.178 Uiso 1 1 calc R U . . .
H32C H 0.2493 0.4116 0.0942 0.178 Uiso 1 1 calc R U . . .
O9 O 0.4173(5) 0.6202(10) 0.0607(8) 0.149(4) Uani 1 1 d . . . . .
O10 O 0.3748(8) 0.6773(17) -0.0513(8) 0.261(11) Uani 1 1 d . . . . .
C33 C 0.3781(6) 0.6689(12) 0.0117(8) 0.099(4) Uani 1 1 d . . . . .
C34 C 0.3394(8) 0.7217(14) 0.0492(10) 0.152(7) Uani 1 1 d . . . . .
H34A H 0.3478 0.7918 0.0525 0.228 Uiso 1 1 calc R U . . .
H34B H 0.3461 0.6956 0.1011 0.228 Uiso 1 1 calc R U . . .
H34C H 0.2997 0.7113 0.0179 0.228 Uiso 1 1 calc R U . . .
O12 O 0.5158(2) 0.5253(7) 0.6076(5) 0.108(3) Uani 1 1 d G . . . .
H12A H 0.5323 0.4991 0.5873 0.162 Uiso 1 1 d G U . . .
H12B H 0.5317 0.5154 0.6567 0.162 Uiso 1 1 d G U . . .
O13 O 0.2731(3) 0.7445(5) 0.6025(5) 0.085(2) Uani 1 1 d G . . . .
H13A H 0.2891 0.7889 0.5846 0.128 Uiso 1 1 d G U . . .
H13B H 0.2813 0.7621 0.6444 0.128 Uiso 1 1 d G U . . .
O14 O 0.2887(3) 0.2805(5) 0.6115(5) 0.086(2) Uani 1 1 d . . . . .
H14D H 0.2645 0.2652 0.5705 0.129 Uiso 1 1 d R U . . .
H14E H 0.2841 0.2901 0.6555 0.129 Uiso 1 1 d R U . . .
O15 O 0.4272(4) 0.5541(7) 0.2092(6) 0.129(3) Uani 1 1 d . . . . .
H15D H 0.3955 0.5216 0.2243 0.193 Uiso 1 1 d R U . . .
H15E H 0.3982 0.5783 0.1665 0.193 Uiso 1 1 d R U . . .
O16 O 0.1876(5) 0.2840(9) 0.2012(7) 0.148(4) Uani 1 1 d . . . . .
H16C H 0.1986 0.2820 0.2510 0.222 Uiso 1 1 d R U . . .
H16D H 0.1708 0.3322 0.1762 0.222 Uiso 1 1 d R U . . .
O17 O 0.5000 0.5353(10) 0.0000 0.109(4) Uani 1 2 d S T P . .
H17A H 0.5319 0.5181 0.0285 0.164 Uiso 1 1 d R U . . .
C36 C 0.6120(16) 0.177(2) 0.098(2) 0.177(5) Uani 0.5 1 d D U P A 1
C37 C 0.5533(13) 0.115(3) 0.064(2) 0.195(8) Uani 0.5 1 d D U P A 1
H37A H 0.5329 0.1361 0.0114 0.293 Uiso 0.5 1 d R U P A 1
H37B H 0.5323 0.1352 0.0982 0.293 Uiso 0.5 1 d R U P A 1
H37C H 0.5569 0.0436 0.0655 0.293 Uiso 0.5 1 d R U P A 1
O20 O 0.6385(9) 0.2552(11) 0.1359(11) 0.151(5) Uani 0.7 1 d D U P A 1
O21 O 0.6408(14) 0.116(2) 0.067(2) 0.181(5) Uani 0.7 1 d D U P A 1
O20' O 0.695(2) 0.143(3) 0.046(3) 0.179(7) Uani 0.3 1 d D U P B 2
O21' O 0.654(2) 0.210(3) 0.120(3) 0.175(6) Uani 0.3 1 d D U P B 2
C36' C 0.650(3) 0.139(4) 0.069(5) 0.179(5) Uani 0.5 1 d D U P B 2
C37' C 0.6288(18) 0.033(3) 0.029(2) 0.187(7) Uani 0.5 1 d D U P B 2
H37D H 0.6165 0.0441 -0.0269 0.280 Uiso 0.5 1 d R U P B 2
H37E H 0.5978 0.0044 0.0430 0.280 Uiso 0.5 1 d R U P B 2
H37F H 0.6614 -0.0109 0.0440 0.280 Uiso 0.5 1 d R U P B 2

loop_
_atom_site_aniso_label
_atom_site_aniso_U_11
_atom_site_aniso_U_22
_atom_site_aniso_U_33
_atom_site_aniso_U_23
_atom_site_aniso_U_13
_atom_site_aniso_U_12
Co1 0.0452(5) 0.0398(5) 0.0362(5) -0.0001(5) 0.0135(4) -0.0005(5)
Co2 0.0445(5) 0.0428(5) 0.0362(4) 0.0019(5) 0.0117(4) 0.0018(5)
Co3 0.0519(6) 0.0521(7) 0.0357(5) 0.0047(5) 0.0104(4) 0.0050(6)
O1 0.046(3) 0.043(3) 0.045(3) 0.002(2) 0.014(2) -0.003(2)
O2 0.046(3) 0.044(3) 0.040(3) 0.001(2) 0.017(2) 0.006(2)
O3 0.041(3) 0.045(3) 0.048(3) -0.002(2) 0.014(2) 0.004(2)
O4 0.048(3) 0.052(3) 0.042(3) 0.000(2) 0.013(2) 0.006(2)
O5 0.056(3) 0.046(3) 0.046(3) 0.006(2) 0.018(3) 0.007(2)
O6 0.049(3) 0.051(3) 0.046(3) 0.004(3) 0.008(2) -0.005(3)
N1 0.056(4) 0.043(4) 0.039(3) -0.001(3) 0.014(3) 0.002(3)
N2 0.051(4) 0.053(4) 0.044(4) 0.003(3) 0.018(3) 0.001(3)
N3 0.061(4) 0.042(4) 0.044(4) -0.004(3) 0.019(3) -0.003(3)
N4 0.069(5) 0.053(4) 0.040(4) -0.001(3) 0.009(3) 0.006(3)
N5 0.062(4) 0.072(5) 0.038(3) 0.006(3) 0.013(3) -0.002(4)
N6 0.052(4) 0.050(4) 0.047(4) 0.002(3) 0.011(3) 0.003(3)
C1 0.045(4) 0.062(6) 0.049(4) 0.009(4) 0.018(3) 0.003(4)
C2 0.048(4) 0.050(5) 0.054(4) -0.001(4) 0.014(3) -0.003(4)
C3 0.054(5) 0.057(6) 0.076(6) 0.008(4) 0.014(4) 0.005(4)
C4 0.055(5) 0.078(7) 0.075(6) 0.009(5) -0.001(5) 0.007(4)
C5 0.054(6) 0.105(10) 0.129(10) 0.026(7) 0.026(6) 0.004(5)
C6 0.061(5) 0.046(5) 0.048(5) -0.002(4) 0.015(4) -0.008(4)
C7 0.053(5) 0.046(5) 0.046(5) 0.009(4) 0.019(4) 0.005(4)
C8 0.089(7) 0.068(7) 0.069(6) 0.016(5) 0.027(5) -0.027(5)
C9 0.24(2) 0.098(11) 0.141(13) 0.039(10) 0.132(14) -0.001(12)
C10 0.28(3) 0.081(10) 0.21(2) -0.009(12) 0.17(2) -0.041(13)
C11 0.066(6) 0.041(5) 0.060(5) 0.002(4) 0.020(4) 0.004(4)
C12 0.054(5) 0.048(5) 0.065(6) -0.007(4) 0.024(4) 0.004(4)
C13 0.129(9) 0.152(10) 0.133(9) -0.093(8) 0.011(8) 0.055(8)
C14 0.149(10) 0.143(10) 0.135(10) -0.075(9) 0.008(9) 0.045(9)
C15 0.163(12) 0.168(12) 0.176(12) -0.065(10) 0.010(10) 0.055(10)
C16 0.059(5) 0.045(5) 0.046(5) -0.005(4) 0.013(4) -0.007(4)
C17 0.059(5) 0.048(5) 0.050(5) 0.003(4) 0.012(4) 0.006(4)
C18 0.069(6) 0.055(5) 0.065(6) -0.008(5) 0.009(5) 0.002(5)
C19 0.091(8) 0.066(7) 0.111(9) -0.011(7) 0.013(7) -0.016(6)
C20 0.136(12) 0.088(9) 0.087(8) -0.037(7) 0.009(8) 0.017(8)
C21 0.050(4) 0.064(5) 0.050(4) 0.003(5) 0.018(3) 0.007(5)
C22 0.064(5) 0.059(5) 0.053(4) 0.012(5) 0.029(4) 0.009(5)
C23 0.075(6) 0.081(7) 0.069(6) -0.003(5) 0.037(5) -0.006(5)
C24 0.087(7) 0.115(10) 0.112(8) -0.003(8) 0.054(7) 0.008(8)
C25 0.111(9) 0.124(10) 0.064(6) 0.014(7) 0.042(6) -0.009(8)
C26 0.057(6) 0.044(5) 0.063(6) 0.001(4) 0.015(5) 0.010(4)
C27 0.061(6) 0.051(5) 0.058(6) 0.018(4) 0.015(4) 0.000(4)
C28 0.058(5) 0.055(5) 0.074(6) 0.015(5) 0.011(5) 0.004(4)
C29 0.090(8) 0.085(8) 0.108(9) 0.010(7) -0.009(7) 0.020(7)
C30 0.076(7) 0.056(7) 0.146(12) 0.009(7) 0.009(8) 0.011(5)
O7 0.103(6) 0.115(6) 0.075(5) -0.012(4) 0.038(5) -0.032(5)
O8 0.139(8) 0.253(14) 0.085(5) -0.060(8) 0.052(6) -0.101(10)
C31 0.093(8) 0.108(9) 0.051(6) -0.005(6) 0.020(6) -0.023(7)
C32 0.130(11) 0.156(14) 0.078(8) -0.012(8) 0.045(8) -0.011(10)
O9 0.126(9) 0.157(11) 0.171(11) 0.022(9) 0.055(8) 0.026(8)
O10 0.278(19) 0.44(3) 0.098(9) -0.067(13) 0.106(11) -0.145(19)
C33 0.108(10) 0.135(12) 0.065(8) -0.026(8) 0.043(7) -0.040(9)
C34 0.188(18) 0.163(17) 0.133(13) 0.013(12) 0.090(13) 0.042(14)
O12 0.077(4) 0.128(7) 0.139(6) -0.043(7) 0.064(4) -0.018(5)
O13 0.089(5) 0.076(5) 0.102(6) 0.021(4) 0.048(4) 0.025(4)
O14 0.078(5) 0.058(4) 0.117(6) 0.001(4) 0.027(4) -0.011(4)
O15 0.090(6) 0.119(8) 0.189(9) -0.010(7) 0.063(6) -0.001(5)
O16 0.148(9) 0.142(9) 0.174(10) -0.029(8) 0.080(8) -0.074(7)
O17 0.155(10) 0.101(9) 0.079(6) 0.000 0.049(7) 0.000
C36 0.241(13) 0.118(10) 0.201(11) 0.024(9) 0.109(11) 0.045(10)
C37 0.258(17) 0.136(14) 0.208(15) 0.038(13) 0.100(15) 0.025(14)
O20 0.221(13) 0.092(9) 0.191(11) 0.000(8) 0.136(10) 0.051(9)
O21 0.244(13) 0.116(11) 0.203(11) 0.026(9) 0.100(11) 0.051(10)
O20' 0.238(15) 0.124(12) 0.203(13) 0.027(11) 0.109(12) 0.053(12)
O21' 0.239(13) 0.113(11) 0.200(11) 0.022(9) 0.109(11) 0.044(10)
C36' 0.242(13) 0.118(11) 0.202(11) 0.025(9) 0.106(11) 0.049(10)
C37' 0.251(14) 0.117(13) 0.205(13) 0.019(11) 0.092(12) 0.048(12)

loop_
_atom_type_symbol
_atom_type_description
_atom_type_scat_dispersion_real
_atom_type_scat_dispersion_imag
_atom_type_scat_source
C C 0.0033 0.0016 'International Tables Vol C Tables 4.2.6.8 and 6.1.1.4'
H H 0.0000 0.0000 'International Tables Vol C Tables 4.2.6.8 and 6.1.1.4'
Co Co 0.3494 0.9721 'International Tables Vol C Tables 4.2.6.8 and 6.1.1.4'
N N 0.0061 0.0033 'International Tables Vol C Tables 4.2.6.8 and 6.1.1.4'
O O 0.0106 0.0060 'International Tables Vol C Tables 4.2.6.8 and 6.1.1.4'

loop_
_geom_angle_atom_site_label_1
_geom_angle_atom_site_label_2
_geom_angle_atom_site_label_3
_geom_angle
_geom_angle_site_symmetry_1
_geom_angle_site_symmetry_3
_geom_angle_publ_flag
O2 Co1 O1 85.8(2) . . ?
O2 Co1 O3 86.3(2) . . ?
O1 Co1 O3 86.7(2) . . ?
O2 Co1 N1 93.3(2) . . ?
O1 Co1 N1 87.1(2) . . ?
O3 Co1 N1 173.8(2) . . ?
O2 Co1 N2 86.5(2) . . ?
O1 Co1 N2 172.3(3) . . ?
O3 Co1 N2 92.6(2) . . ?
N1 Co1 N2 93.6(3) . . ?
O2 Co1 N3 172.9(3) . . ?
O1 Co1 N3 92.4(3) . . ?
O3 Co1 N3 86.7(2) . . ?
N1 Co1 N3 93.5(3) . . ?
N2 Co1 N3 95.2(3) . . ?
O2 Co1 Co2 52.76(15) . . ?
O1 Co1 Co2 52.39(15) . . ?
O3 Co1 Co2 51.22(15) . . ?
N1 Co1 Co2 124.14(18) . . ?
N2 Co1 Co2 121.8(2) . . ?
N3 Co1 Co2 121.0(2) . . ?
O4 Co2 O3 99.3(2) . . ?
O4 Co2 O5 77.8(2) . . ?
O3 Co2 O5 177.1(2) . . ?
O4 Co2 O1 177.0(2) . . ?
O3 Co2 O1 77.8(2) . . ?
O5 Co2 O1 105.0(2) . . ?
O4 Co2 O6 76.3(2) . . ?
O3 Co2 O6 104.5(2) . . ?
O5 Co2 O6 75.4(2) . . ?
O1 Co2 O6 105.3(2) . . ?
O4 Co2 O2 102.9(2) . . ?
O3 Co2 O2 76.95(19) . . ?
O5 Co2 O2 103.1(2) . . ?
O1 Co2 O2 75.64(19) . . ?
O6 Co2 O2 178.4(2) . . ?
O4 Co2 Co3 45.62(15) . . ?
O3 Co2 Co3 132.20(14) . . ?
O5 Co2 Co3 45.84(14) . . ?
O1 Co2 Co3 137.23(14) . . ?
O6 Co2 Co3 45.49(15) . . ?
O2 Co2 Co3 132.99(15) . . ?
O4 Co2 Co1 131.28(15) . . ?
O3 Co2 Co1 46.11(14) . . ?
O5 Co2 Co1 135.72(15) . . ?
O1 Co2 Co1 45.88(13) . . ?
O6 Co2 Co1 136.05(16) . . ?
O2 Co2 Co1 45.51(14) . . ?
Co3 Co2 Co1 176.90(6) . . ?
O4 Co3 O6 85.7(2) . . ?
O4 Co3 O5 86.4(2) . . ?
O6 Co3 O5 85.2(2) . . ?
O4 Co3 N4 85.5(3) . . ?
O6 Co3 N4 171.0(3) . . ?
O5 Co3 N4 92.0(3) . . ?
O4 Co3 N5 173.7(3) . . ?
O6 Co3 N5 93.5(3) . . ?
O5 Co3 N5 87.3(3) . . ?
N4 Co3 N5 94.9(3) . . ?
O4 Co3 N6 91.6(3) . . ?
O6 Co3 N6 87.0(3) . . ?
O5 Co3 N6 172.0(3) . . ?
N4 Co3 N6 95.5(3) . . ?
N5 Co3 N6 94.6(3) . . ?
O4 Co3 Co2 50.79(16) . . ?
O6 Co3 Co2 52.92(16) . . ?
O5 Co3 Co2 51.70(16) . . ?
N4 Co3 Co2 119.0(2) . . ?
N5 Co3 Co2 124.2(2) . . ?
N6 Co3 Co2 121.6(2) . . ?
C1 O1 Co1 108.5(4) . . ?
C1 O1 Co2 123.7(5) . . ?
Co1 O1 Co2 81.74(19) . . ?
C1 O1 H1 112.8 . . ?
Co1 O1 H1 112.8 . . ?
Co2 O1 H1 112.8 . . ?
C6 O2 Co1 109.3(4) . . ?
C6 O2 Co2 124.0(4) . . ?
Co1 O2 Co2 81.7(2) . . ?
C6 O2 H2D 112.5 . . ?
Co1 O2 H2D 112.5 . . ?
Co2 O2 H2D 112.5 . . ?
C11 O3 Co1 109.5(5) . . ?
C11 O3 Co2 124.4(5) . . ?
Co1 O3 Co2 82.67(19) . . ?
C11 O3 H3D 112.1 . . ?
Co1 O3 H3D 112.1 . . ?
Co2 O3 H3D 112.1 . . ?
C16 O4 Co3 110.7(5) . . ?
C16 O4 Co2 124.7(5) . . ?
Co3 O4 Co2 83.6(2) . . ?
C16 O4 H4 111.5 . . ?
Co3 O4 H4 111.5 . . ?
Co2 O4 H4 111.5 . . ?
C21 O5 Co3 109.4(4) . . ?
C21 O5 Co2 123.9(5) . . ?
Co3 O5 Co2 82.5(2) . . ?
C21 O5 H5 112.4 . . ?
Co3 O5 H5 112.4 . . ?
Co2 O5 H5 112.4 . . ?
C26 O6 Co3 109.3(5) . . ?
C26 O6 Co2 121.8(5) . . ?
Co3 O6 Co2 81.6(2) . . ?
C26 O6 H6 113.3 . . ?
Co3 O6 H6 113.3 . . ?
Co2 O6 H6 113.3 . . ?
C2 N1 Co1 108.7(4) . . ?
C2 N1 H1D 109.9 . . ?
Co1 N1 H1D 109.9 . . ?
C2 N1 H1E 109.9 . . ?
Co1 N1 H1E 109.9 . . ?
H1D N1 H1E 108.3 . . ?
C7 N2 Co1 107.9(5) . . ?
C7 N2 H2A 110.1 . . ?
Co1 N2 H2A 110.1 . . ?
C7 N2 H2B 110.1 . . ?
Co1 N2 H2B 110.1 . . ?
H2A N2 H2B 108.4 . . ?
C12 N3 Co1 107.5(5) . . ?
C12 N3 H3A 110.2 . . ?
Co1 N3 H3A 110.2 . . ?
C12 N3 H3B 110.2 . . ?
Co1 N3 H3B 110.2 . . ?
H3A N3 H3B 108.5 . . ?
C17 N4 Co3 109.3(5) . . ?
C17 N4 H4A 109.8 . . ?
Co3 N4 H4A 109.8 . . ?
C17 N4 H4B 109.8 . . ?
Co3 N4 H4B 109.8 . . ?
H4A N4 H4B 108.3 . . ?
C22 N5 Co3 107.5(5) . . ?
C22 N5 H5D 110.2 . . ?
Co3 N5 H5D 110.2 . . ?
C22 N5 H5E 110.2 . . ?
Co3 N5 H5E 110.2 . . ?
H5D N5 H5E 108.5 . . ?
C27 N6 Co3 108.1(5) . . ?
C27 N6 H6D 110.1 . . ?
Co3 N6 H6D 110.1 . . ?
C27 N6 H6E 110.1 . . ?
Co3 N6 H6E 110.1 . . ?
H6D N6 H6E 108.4 . . ?
O1 C1 C2 109.3(6) . . ?
O1 C1 H1A 109.8 . . ?
C2 C1 H1A 109.8 . . ?
O1 C1 H1B 109.8 . . ?
C2 C1 H1B 109.8 . . ?
H1A C1 H1B 108.3 . . ?
N1 C2 C1 105.3(6) . . ?
N1 C2 C3 112.6(7) . . ?
C1 C2 C3 115.0(7) . . ?
N1 C2 H2 107.9 . . ?
C1 C2 H2 107.9 . . ?
C3 C2 H2 107.9 . . ?
C5 C3 C2 111.7(7) . . ?
C5 C3 C4 110.5(8) . . ?
C2 C3 C4 110.3(7) . . ?
C5 C3 H3 108.1 . . ?
C2 C3 H3 108.1 . . ?
C4 C3 H3 108.1 . . ?
C3 C4 H4C 109.5 . . ?
C3 C4 H4D 109.5 . . ?
H4C C4 H4D 109.5 . . ?
C3 C4 H4E 109.5 . . ?
H4C C4 H4E 109.5 . . ?
H4D C4 H4E 109.5 . . ?
C3 C5 H5A 109.5 . . ?
C3 C5 H5B 109.5 . . ?
H5A C5 H5B 109.5 . . ?
C3 C5 H5C 109.5 . . ?
H5A C5 H5C 109.5 . . ?
H5B C5 H5C 109.5 . . ?
O2 C6 C7 107.9(6) . . ?
O2 C6 H6A 110.1 . . ?
C7 C6 H6A 110.1 . . ?
O2 C6 H6B 110.1 . . ?
C7 C6 H6B 110.1 . . ?
H6A C6 H6B 108.4 . . ?
N2 C7 C6 104.2(6) . . ?
N2 C7 C8 114.7(8) . . ?
C6 C7 C8 115.0(7) . . ?
N2 C7 H7 107.5 . . ?
C6 C7 H7 107.5 . . ?
C8 C7 H7 107.5 . . ?
C10 C8 C9 106.7(12) . . ?
C10 C8 C7 114.8(11) . . ?
C9 C8 C7 107.6(9) . . ?
C10 C8 H8 109.2 . . ?
C9 C8 H8 109.2 . . ?
C7 C8 H8 109.2 . . ?
C8 C9 H9A 109.5 . . ?
C8 C9 H9B 109.5 . . ?
H9A C9 H9B 109.5 . . ?
C8 C9 H9C 109.5 . . ?
H9A C9 H9C 109.5 . . ?
H9B C9 H9C 109.5 . . ?
C8 C10 H10A 109.5 . . ?
C8 C10 H10B 109.5 . . ?
H10A C10 H10B 109.5 . . ?
C8 C10 H10C 109.5 . . ?
H10A C10 H10C 109.5 . . ?
H10B C10 H10C 109.5 . . ?
O3 C11 C12 108.3(7) . . ?
O3 C11 H11A 110.0 . . ?
C12 C11 H11A 110.0 . . ?
O3 C11 H11B 110.0 . . ?
C12 C11 H11B 110.0 . . ?
H11A C11 H11B 108.4 . . ?
N3 C12 C11 105.6(7) . . ?
N3 C12 C13 111.3(8) . . ?
C11 C12 C13 111.7(9) . . ?
N3 C12 H12 109.4 . . ?
C11 C12 H12 109.4 . . ?
C13 C12 H12 109.4 . . ?
C15 C13 C14 109.8(14) . . ?
C15 C13 C12 110.9(13) . . ?
C14 C13 C12 104.5(13) . . ?
C15 C13 H13 110.5 . . ?
C14 C13 H13 110.5 . . ?
C12 C13 H13 110.5 . . ?
C13 C14 H14A 109.5 . . ?
C13 C14 H14B 109.5 . . ?
H14A C14 H14B 109.5 . . ?
C13 C14 H14C 109.5 . . ?
H14A C14 H14C 109.5 . . ?
H14B C14 H14C 109.5 . . ?
C13 C15 H15A 109.5 . . ?
C13 C15 H15B 109.5 . . ?
H15A C15 H15B 109.5 . . ?
C13 C15 H15C 109.5 . . ?
H15A C15 H15C 109.5 . . ?
H15B C15 H15C 109.5 . . ?
O4 C16 C17 109.4(7) . . ?
O4 C16 H16A 109.8 . . ?
C17 C16 H16A 109.8 . . ?
O4 C16 H16B 109.8 . . ?
C17 C16 H16B 109.8 . . ?
H16A C16 H16B 108.2 . . ?
N4 C17 C16 103.9(7) . . ?
N4 C17 C18 112.8(8) . . ?
C16 C17 C18 114.8(7) . . ?
N4 C17 H17 108.4 . . ?
C16 C17 H17 108.4 . . ?
C18 C17 H17 108.4 . . ?
C19 C18 C20 108.7(9) . . ?
C19 C18 C17 111.2(9) . . ?
C20 C18 C17 112.2(9) . . ?
C19 C18 H18 108.2 . . ?
C20 C18 H18 108.2 . . ?
C17 C18 H18 108.2 . . ?
C18 C19 H19A 109.5 . . ?
C18 C19 H19B 109.5 . . ?
H19A C19 H19B 109.5 . . ?
C18 C19 H19C 109.5 . . ?
H19A C19 H19C 109.5 . . ?
H19B C19 H19C 109.5 . . ?
C18 C20 H20A 109.5 . . ?
C18 C20 H20B 109.5 . . ?
H20A C20 H20B 109.5 . . ?
C18 C20 H20C 109.5 . . ?
H20A C20 H20C 109.5 . . ?
H20B C20 H20C 109.5 . . ?
O5 C21 C22 108.8(6) . . ?
O5 C21 H21A 109.9 . . ?
C22 C21 H21A 109.9 . . ?
O5 C21 H21B 109.9 . . ?
C22 C21 H21B 109.9 . . ?
H21A C21 H21B 108.3 . . ?
N5 C22 C21 105.8(6) . . ?
N5 C22 C23 110.8(7) . . ?
C21 C22 C23 114.3(7) . . ?
N5 C22 H22 108.6 . . ?
C21 C22 H22 108.6 . . ?
C23 C22 H22 108.6 . . ?
C24 C23 C25 110.4(9) . . ?
C24 C23 C22 110.6(9) . . ?
C25 C23 C22 111.7(8) . . ?
C24 C23 H23 108.0 . . ?
C25 C23 H23 108.0 . . ?
C22 C23 H23 108.0 . . ?
C23 C24 H24A 109.5 . . ?
C23 C24 H24B 109.5 . . ?
H24A C24 H24B 109.5 . . ?
C23 C24 H24C 109.5 . . ?
H24A C24 H24C 109.5 . . ?
H24B C24 H24C 109.5 . . ?
C23 C25 H25A 109.5 . . ?
C23 C25 H25B 109.5 . . ?
H25A C25 H25B 109.5 . . ?
C23 C25 H25C 109.5 . . ?
H25A C25 H25C 109.5 . . ?
H25B C25 H25C 109.5 . . ?
O6 C26 C27 109.6(7) . . ?
O6 C26 H26A 109.7 . . ?
C27 C26 H26A 109.7 . . ?
O6 C26 H26B 109.7 . . ?
C27 C26 H26B 109.7 . . ?
H26A C26 H26B 108.2 . . ?
N6 C27 C26 104.5(6) . . ?
N6 C27 C28 111.6(7) . . ?
C26 C27 C28 114.9(8) . . ?
N6 C27 H27 108.5 . . ?
C26 C27 H27 108.5 . . ?
C28 C27 H27 108.5 . . ?
C27 C28 C30 111.6(8) . . ?
C27 C28 C29 111.9(9) . . ?
C30 C28 C29 110.7(9) . . ?
C27 C28 H28 107.5 . . ?
C30 C28 H28 107.5 . . ?
C29 C28 H28 107.5 . . ?
C28 C29 H29A 109.5 . . ?
C28 C29 H29B 109.5 . . ?
H29A C29 H29B 109.5 . . ?
C28 C29 H29C 109.5 . . ?
H29A C29 H29C 109.5 . . ?
H29B C29 H29C 109.5 . . ?
C28 C30 H30A 109.5 . . ?
C28 C30 H30B 109.5 . . ?
H30A C30 H30B 109.5 . . ?
C28 C30 H30C 109.5 . . ?
H30A C30 H30C 109.5 . . ?
H30B C30 H30C 109.5 . . ?
O7 C31 O8 121.7(11) . . ?
O7 C31 C32 120.6(11) . . ?
O8 C31 C32 117.6(12) . . ?
C31 C32 H32A 109.5 . . ?
C31 C32 H32B 109.5 . . ?
H32A C32 H32B 109.5 . . ?
C31 C32 H32C 109.5 . . ?
H32A C32 H32C 109.5 . . ?
H32B C32 H32C 109.5 . . ?
O10 C33 O9 123.4(19) . . ?
O10 C33 C34 124(2) . . ?
O9 C33 C34 112.2(12) . . ?
C33 C34 H34A 109.5 . . ?
C33 C34 H34B 109.5 . . ?
H34A C34 H34B 109.5 . . ?
C33 C34 H34C 109.5 . . ?
H34A C34 H34C 109.5 . . ?
H34B C34 H34C 109.5 . . ?
H12A O12 H12B 108.1 . . ?
H13A O13 H13B 99.1 . . ?
H14D O14 H14E 127.7 . . ?
H15D O15 H15E 85.7 . . ?
H16C O16 H16D 122.3 . . ?
O20 C36 O21 118(3) . . ?
O20 C36 C37 149(3) . . ?
O21 C36 C37 92.9(18) . . ?
C36 C37 H37A 109.6 . . ?
C36 C37 H37B 102.0 . . ?
H37A C37 H37B 109.5 . . ?
C36 C37 H37C 116.5 . . ?
H37A C37 H37C 109.5 . . ?
H37B C37 H37C 109.5 . . ?
O20' C36' O21' 108(3) . . ?
O20' C36' C37' 94(4) . . ?
O21' C36' C37' 155(5) . . ?
C36' C37' H37D 106.7 . . ?
C36' C37' H37E 114.2 . . ?
H37D C37' H37E 109.5 . . ?
C36' C37' H37F 107.4 . . ?
H37D C37' H37F 109.5 . . ?
H37E C37' H37F 109.5 . . ?

loop_
_geom_bond_atom_site_label_1
_geom_bond_atom_site_label_2
_geom_bond_distance
_geom_bond_site_symmetry_2
_geom_bond_publ_flag
Co1 O2 1.906(5) . ?
Co1 O1 1.918(5) . ?
Co1 O3 1.921(5) . ?
Co1 N1 1.931(6) . ?
Co1 N2 1.942(6) . ?
Co1 N3 1.943(6) . ?
Co1 Co2 2.6442(12) . ?
Co2 O4 2.056(5) . ?
Co2 O3 2.078(5) . ?
Co2 O5 2.088(5) . ?
Co2 O1 2.117(5) . ?
Co2 O6 2.127(6) . ?
Co2 O2 2.127(5) . ?
Co2 Co3 2.6374(13) . ?
Co3 O4 1.897(5) . ?
Co3 O6 1.901(6) . ?
Co3 O5 1.908(5) . ?
Co3 N4 1.937(7) . ?
Co3 N5 1.940(7) . ?
Co3 N6 1.948(6) . ?
O1 C1 1.418(9) . ?
O1 H1 0.9800 . ?
O2 C6 1.427(9) . ?
O2 H2D 0.9800 . ?
O3 C11 1.418(10) . ?
O3 H3D 0.9800 . ?
O4 C16 1.425(10) . ?
O4 H4 0.9800 . ?
O5 C21 1.416(9) . ?
O5 H5 0.9800 . ?
O6 C26 1.412(10) . ?
O6 H6 0.9800 . ?
N1 C2 1.483(10) . ?
N1 H1D 0.9700 . ?
N1 H1E 0.9700 . ?
N2 C7 1.460(10) . ?
N2 H2A 0.9700 . ?
N2 H2B 0.9700 . ?
N3 C12 1.466(10) . ?
N3 H3A 0.9700 . ?
N3 H3B 0.9700 . ?
N4 C17 1.465(11) . ?
N4 H4A 0.9700 . ?
N4 H4B 0.9700 . ?
N5 C22 1.506(10) . ?
N5 H5D 0.9700 . ?
N5 H5E 0.9700 . ?
N6 C27 1.483(11) . ?
N6 H6D 0.9700 . ?
N6 H6E 0.9700 . ?
C1 C2 1.518(11) . ?
C1 H1A 0.9700 . ?
C1 H1B 0.9700 . ?
C2 C3 1.528(11) . ?
C2 H2 0.9800 . ?
C3 C5 1.485(13) . ?
C3 C4 1.531(13) . ?
C3 H3 0.9800 . ?
C4 H4C 0.9600 . ?
C4 H4D 0.9600 . ?
C4 H4E 0.9600 . ?
C5 H5A 0.9600 . ?
C5 H5B 0.9600 . ?
C5 H5C 0.9600 . ?
C6 C7 1.530(11) . ?
C6 H6A 0.9700 . ?
C6 H6B 0.9700 . ?
C7 C8 1.537(12) . ?
C7 H7 0.9800 . ?
C8 C10 1.400(17) . ?
C8 C9 1.526(17) . ?
C8 H8 0.9800 . ?
C9 H9A 0.9600 . ?
C9 H9B 0.9600 . ?
C9 H9C 0.9600 . ?
C10 H10A 0.9600 . ?
C10 H10B 0.9600 . ?
C10 H10C 0.9600 . ?
C11 C12 1.525(12) . ?
C11 H11A 0.9700 . ?
C11 H11B 0.9700 . ?
C12 C13 1.615(16) . ?
C12 H12 0.9800 . ?
C13 C15 1.49(2) . ?
C13 C14 1.54(2) . ?
C13 H13 0.9800 . ?
C14 H14A 0.9600 . ?
C14 H14B 0.9600 . ?
C14 H14C 0.9600 . ?
C15 H15A 0.9600 . ?
C15 H15B 0.9600 . ?
C15 H15C 0.9600 . ?
C16 C17 1.509(12) . ?
C16 H16A 0.9700 . ?
C16 H16B 0.9700 . ?
C17 C18 1.547(12) . ?
C17 H17 0.9800 . ?
C18 C19 1.492(15) . ?
C18 C20 1.495(15) . ?
C18 H18 0.9800 . ?
C19 H19A 0.9600 . ?
C19 H19B 0.9600 . ?
C19 H19C 0.9600 . ?
C20 H20A 0.9600 . ?
C20 H20B 0.9600 . ?
C20 H20C 0.9600 . ?
C21 C22 1.510(10) . ?
C21 H21A 0.9700 . ?
C21 H21B 0.9700 . ?
C22 C23 1.572(12) . ?
C22 H22 0.9800 . ?
C23 C24 1.503(15) . ?
C23 C25 1.526(14) . ?
C23 H23 0.9800 . ?
C24 H24A 0.9600 . ?
C24 H24B 0.9600 . ?
C24 H24C 0.9600 . ?
C25 H25A 0.9600 . ?
C25 H25B 0.9600 . ?
C25 H25C 0.9600 . ?
C26 C27 1.522(12) . ?
C26 H26A 0.9700 . ?
C26 H26B 0.9700 . ?
C27 C28 1.528(12) . ?
C27 H27 0.9800 . ?
C28 C30 1.538(14) . ?
C28 C29 1.555(15) . ?
C28 H28 0.9800 . ?
C29 H29A 0.9600 . ?
C29 H29B 0.9600 . ?
C29 H29C 0.9600 . ?
C30 H30A 0.9600 . ?
C30 H30B 0.9600 . ?
C30 H30C 0.9600 . ?
O7 C31 1.221(13) . ?
O8 C31 1.230(14) . ?
C31 C32 1.512(16) . ?
C32 H32A 0.9600 . ?
C32 H32B 0.9600 . ?
C32 H32C 0.9600 . ?
O9 C33 1.253(17) . ?
O10 C33 1.114(15) . ?
C33 C34 1.511(19) . ?
C34 H34A 0.9600 . ?
C34 H34B 0.9600 . ?
C34 H34C 0.9600 . ?
O12 H12A 0.7196 . ?
O12 H12B 0.8498 . ?
O13 H13A 0.8343 . ?
O13 H13B 0.7517 . ?
O14 H14D 0.8050 . ?
O14 H14E 0.8466 . ?
O15 H15D 1.0052 . ?
O15 H15E 0.9166 . ?
O16 H16C 0.8480 . ?
O16 H16D 0.8167 . ?
O17 H17A 0.8141 . ?
C36 O20 1.30(2) . ?
C36 O21 1.33(2) . ?
C36 C37 1.60(2) . ?
C37 H37A 0.9600 . ?
C37 H37B 0.9600 . ?
C37 H37C 0.9600 . ?
O20' C36' 1.29(3) . ?
O21' C36' 1.30(3) . ?
C36' C37' 1.59(3) . ?
C37' H37D 0.9600 . ?
C37' H37E 0.9600 . ?
C37' H37F 0.9600 . ?

loop_
_geom_torsion_atom_site_label_1
_geom_torsion_atom_site_label_2
_geom_torsion_atom_site_label_3
_geom_torsion_atom_site_label_4
_geom_torsion
_geom_torsion_site_symmetry_1
_geom_torsion_site_symmetry_2
_geom_torsion_site_symmetry_3
_geom_torsion_site_symmetry_4
_geom_torsion_publ_flag
O6 Co3 O4 C16 168.8(5) . . . . ?
O5 Co3 O4 C16 83.3(5) . . . . ?
N4 Co3 O4 C16 -9.0(5) . . . . ?
N6 Co3 O4 C16 -104.4(5) . . . . ?
Co2 Co3 O4 C16 124.8(6) . . . . ?
O6 Co3 O4 Co2 44.0(2) . . . . ?
O5 Co3 O4 Co2 -41.5(2) . . . . ?
N4 Co3 O4 Co2 -133.8(3) . . . . ?
N6 Co3 O4 Co2 130.8(2) . . . . ?
Co1 O1 C1 C2 40.1(7) . . . . ?
Co2 O1 C1 C2 132.5(5) . . . . ?
Co1 N1 C2 C1 35.8(7) . . . . ?
Co1 N1 C2 C3 161.9(6) . . . . ?
O1 C1 C2 N1 -50.1(8) . . . . ?
O1 C1 C2 C3 -174.7(6) . . . . ?
N1 C2 C3 C5 177.6(8) . . . . ?
C1 C2 C3 C5 -61.8(11) . . . . ?
N1 C2 C3 C4 54.3(9) . . . . ?
C1 C2 C3 C4 174.9(8) . . . . ?
Co1 O2 C6 C7 38.6(7) . . . . ?
Co2 O2 C6 C7 131.6(5) . . . . ?
Co1 N2 C7 C6 42.0(7) . . . . ?
Co1 N2 C7 C8 168.6(6) . . . . ?
O2 C6 C7 N2 -53.1(8) . . . . ?
O2 C6 C7 C8 -179.5(8) . . . . ?
N2 C7 C8 C10 -177.7(12) . . . . ?
C6 C7 C8 C10 -56.9(15) . . . . ?
N2 C7 C8 C9 63.7(12) . . . . ?
C6 C7 C8 C9 -175.5(10) . . . . ?
Co1 O3 C11 C12 36.8(8) . . . . ?
Co2 O3 C11 C12 131.3(6) . . . . ?
Co1 N3 C12 C11 40.8(7) . . . . ?
Co1 N3 C12 C13 162.3(9) . . . . ?
O3 C11 C12 N3 -51.5(9) . . . . ?
O3 C11 C12 C13 -172.7(9) . . . . ?
N3 C12 C13 C15 -175.7(14) . . . . ?
C11 C12 C13 C15 -57.9(18) . . . . ?
N3 C12 C13 C14 66.0(14) . . . . ?
C11 C12 C13 C14 -176.1(11) . . . . ?
Co3 O4 C16 C17 35.0(8) . . . . ?
Co2 O4 C16 C17 131.7(6) . . . . ?
Co3 N4 C17 C16 41.0(7) . . . . ?
Co3 N4 C17 C18 165.9(6) . . . . ?
O4 C16 C17 N4 -49.2(9) . . . . ?
O4 C16 C17 C18 -172.9(8) . . . . ?
N4 C17 C18 C19 -179.4(8) . . . . ?
C16 C17 C18 C19 -60.7(11) . . . . ?
N4 C17 C18 C20 58.7(11) . . . . ?
C16 C17 C18 C20 177.4(9) . . . . ?
Co3 O5 C21 C22 40.3(8) . . . . ?
Co2 O5 C21 C22 134.3(6) . . . . ?
Co3 N5 C22 C21 35.9(9) . . . . ?
Co3 N5 C22 C23 160.4(6) . . . . ?
O5 C21 C22 N5 -50.3(10) . . . . ?
O5 C21 C22 C23 -172.5(8) . . . . ?
N5 C22 C23 C24 177.7(8) . . . . ?
C21 C22 C23 C24 -62.9(11) . . . . ?
N5 C22 C23 C25 54.3(11) . . . . ?
C21 C22 C23 C25 173.7(9) . . . . ?
Co3 O6 C26 C27 39.0(8) . . . . ?
Co2 O6 C26 C27 131.0(6) . . . . ?
Co3 N6 C27 C26 37.6(8) . . . . ?
Co3 N6 C27 C28 162.4(6) . . . . ?
O6 C26 C27 N6 -50.6(9) . . . . ?
O6 C26 C27 C28 -173.3(7) . . . . ?
N6 C27 C28 C30 -179.3(9) . . . . ?
C26 C27 C28 C30 -60.5(12) . . . . ?
N6 C27 C28 C29 56.0(11) . . . . ?
C26 C27 C28 C29 174.8(9) . . . . ?
